data_1572694
loop_
_publ_author_name
'Chang Liao, Nien-Chi'
'Basha, R. Sidick'
'Shih, Bo-Hao'
'Liu, Chia-Chun'
'Wang, Miao-Han'
'Lin, Po-Heng'
'Lee, Chin-Fa'

_publ_section_title
;
 Copper cluster complex-catalyzed C--S bond formation
;
_journal_issue 22
_journal_name_full 'Catalysis Science &amp; Technology'
_journal_page_first 6609
_journal_page_last 6620
_journal_paper_doi 10.1039/D4CY00968A
_journal_volume 14
_journal_year 2024
_chemical_formula_moiety '2(C23 H31 Cu2 N6 O8), 2(N O3)'
_chemical_formula_sum 'C46 H62 Cu4 N14 O22'
_chemical_formula_weight 1417.25
_space_group_crystal_system triclinic
_space_group_IT_number 2
_space_group_name_Hall '-P 1'
_space_group_name_H-M_alt 'P -1'
_atom_sites_solution_hydrogens mixed
_audit_creation_date 2022-12-18
_audit_creation_method
;
Olex2 1.2-ac3
(compiled 2017.02.24 svn.r3390 for Rigaku Oxford Diffraction, GUI svn.r5318)
;
_audit_update_record
;
2022-12-20 deposited with the CCDC.	2024-09-26 downloaded from the CCDC.
;
_cell_angle_alpha 111.425(5)
_cell_angle_beta 91.674(4)
_cell_angle_gamma 104.299(4)
_cell_formula_units_Z 1
_cell_length_a 6.9906(3)
_cell_length_b 13.5843(8)
_cell_length_c 16.4969(10)
_cell_measurement_reflns_used 26315
_cell_measurement_temperature 293(2)
_cell_measurement_theta_max 26.39
_cell_measurement_theta_min 2.90
_cell_volume 1400.71(15)
_computing_molecular_graphics 'Olex2 (Dolomanov et al., 2009)'
_computing_publication_material 'Olex2 (Dolomanov et al., 2009)'
_computing_structure_refinement 'XL (Sheldrick, 2008)'
_diffrn_ambient_temperature 293(2)
_diffrn_measured_fraction_theta_full 0.998
_diffrn_measured_fraction_theta_max 0.998
_diffrn_measurement_device_type 'Bruker APEX-II CCD'
_diffrn_measurement_method '\f and \w scans'
_diffrn_radiation_monochromator graphite
_diffrn_radiation_type MoK\a
_diffrn_radiation_wavelength 0.71073
_diffrn_reflns_av_R_equivalents 0.0311
_diffrn_reflns_av_unetI/netI 0.0509
_diffrn_reflns_Laue_measured_fraction_full 0.998
_diffrn_reflns_Laue_measured_fraction_max 0.998
_diffrn_reflns_limit_h_max 7
_diffrn_reflns_limit_h_min -8
_diffrn_reflns_limit_k_max 16
_diffrn_reflns_limit_k_min -13
_diffrn_reflns_limit_l_max 19
_diffrn_reflns_limit_l_min -19
_diffrn_reflns_number 9605
_diffrn_reflns_point_group_measured_fraction_full 0.998
_diffrn_reflns_point_group_measured_fraction_max 0.998
_diffrn_reflns_theta_full 24.999
_diffrn_reflns_theta_max 24.999
_diffrn_reflns_theta_min 3.033
_diffrn_standards_number 0
_exptl_absorpt_coefficient_mu 1.590
_exptl_absorpt_correction_type none
_exptl_crystal_density_diffrn 1.680
_exptl_crystal_description BLOCK
_exptl_crystal_F_000 728
_refine_diff_density_max 0.592
_refine_diff_density_min -0.482
_refine_diff_density_rms 0.091
_refine_ls_extinction_method none
_refine_ls_goodness_of_fit_ref 1.185
_refine_ls_hydrogen_treatment mixed
_refine_ls_matrix_type full
_refine_ls_number_parameters 402
_refine_ls_number_reflns 4920
_refine_ls_number_restraints 0
_refine_ls_restrained_S_all 1.185
_refine_ls_R_factor_all 0.0540
_refine_ls_R_factor_gt 0.0437
_refine_ls_shift/su_max 0.000
_refine_ls_shift/su_mean 0.000
_refine_ls_structure_factor_coef Fsqd
_refine_ls_weighting_details 'w=1/[\s^2^(Fo^2^)+(0.0284P)^2^+2.5735P] where P=(Fo^2^+2Fc^2^)/3'
_refine_ls_weighting_scheme calc
_refine_ls_wR_factor_gt 0.1016
_refine_ls_wR_factor_ref 0.1057
_reflns_Friedel_coverage 0.000
_reflns_number_gt 4171
_reflns_number_total 4920
_reflns_threshold_expression 'I > 2\s(I)'
_cod_data_source_file d4cy00968a2.cif
_cod_data_source_block cwd106_pl
_cod_depositor_comments 'Adding full bibliography for 1572694--1572696.cif.'
_cod_original_cell_volume 1400.71(14)
_cod_database_code 1572694
_shelx_shelxl_version_number 2018/3
_shelx_space_group_comment
;
The symmetry employed for this shelxl refinement is uniquely defined
by the following loop, which should always be used as a source of
symmetry information in preference to the above space-group names.
They are only intended as comments.
;
_olex2_refinement_description
;
1. Fixed Uiso
 At 1.2 times of:
  All C(H) groups, All N(H) groups
 At 1.5 times of:
  All C(H,H,H) groups
2.a Riding coordinates:
 N3(H3)
2.b Aromatic/amide H refined with riding coordinates:
 C14(H14), C13(H13), C12(H12), C10(H10), C5(H5), C4(H4), C3(H3A), C8(H8),
 C18(H18), C21(H21)
2.c Idealised Me refined as rotating group:
 C17(H17A,H17B,H17C), C1(H1A,H1B,H1C), C22(H22A,H22B,H22C), C23(H23A,H23B,
 H23C), C20(H20A,H20B,H20C), C19(H19A,H19B,H19C)
;
_olex2_submission_special_instructions 'No special instructions were received'

loop_
_space_group_symop_operation_xyz
'x, y, z'
'-x, -y, -z'

loop_
_atom_site_label
_atom_site_type_symbol
_atom_site_fract_x
_atom_site_fract_y
_atom_site_fract_z
_atom_site_U_iso_or_equiv
_atom_site_adp_type
_atom_site_occupancy
_atom_site_site_symmetry_order
_atom_site_calc_flag
_atom_site_refinement_flags_posn
_atom_site_refinement_flags_adp
_atom_site_refinement_flags_occupancy
_atom_site_disorder_assembly
_atom_site_disorder_group
Cu1 Cu 0.03248(8) 0.49833(4) 0.14408(3) 0.01835(14) Uani 1 1 d . . . . .
Cu2 Cu 0.15010(7) 0.48859(4) 0.42693(3) 0.01444(14) Uani 1 1 d . . . . .
O1 O -0.1146(5) 0.2152(2) -0.10912(18) 0.0253(7) Uani 1 1 d . . . . .
O2 O -0.0279(4) 0.3666(2) 0.04426(18) 0.0223(7) Uani 1 1 d . . . . .
O3 O 0.1116(4) 0.6285(2) 0.25177(17) 0.0187(6) Uani 1 1 d . . . . .
O6 O 0.0929(4) 0.3280(2) 0.39173(17) 0.0174(6) Uani 1 1 d . . . . .
O5 O 0.3307(4) 0.4560(2) 0.66878(18) 0.0240(7) Uani 1 1 d . . . . .
O8 O -0.1253(5) 0.5657(3) 0.0850(2) 0.0199(6) Uani 1 1 d . . . . .
O4 O 0.1968(4) 0.5050(2) 0.54537(17) 0.0183(6) Uani 1 1 d . . . . .
O7 O 0.3056(4) 0.5662(2) 0.08533(18) 0.0210(6) Uani 1 1 d . . . . .
N4 N 0.2492(5) 0.6482(3) 0.4632(2) 0.0148(7) Uani 1 1 d . . . . .
N3 N 0.2087(5) 0.6819(3) 0.3970(2) 0.0193(8) Uani 1 1 d . . . . .
H3 H 0.250816 0.743398 0.402280 0.023 Uiso 1 1 d R . . . .
N6 N 0.5313(5) 0.7195(3) 0.0845(2) 0.0216(8) Uani 1 1 d . . . . .
N2 N 0.1022(5) 0.4972(3) 0.3118(2) 0.0145(7) Uani 1 1 d . . . . .
N1 N 0.0357(4) 0.4249(3) 0.2249(2) 0.0130(7) Uani 1 1 d . . . . .
N5 N 0.0836(6) 0.1828(3) 0.4302(3) 0.0284(9) Uani 1 1 d . . . . .
C15 C 0.3960(6) 0.5651(3) 0.6810(3) 0.0178(9) Uani 1 1 d . . . . .
C14 C 0.5165(6) 0.6486(3) 0.7531(3) 0.0211(9) Uani 1 1 d . . . . .
H14 H 0.560191 0.633267 0.799789 0.025 Uiso 1 1 calc R . . . .
C13 C 0.5736(6) 0.7561(4) 0.7565(3) 0.0254(10) Uani 1 1 d . . . . .
H13 H 0.652698 0.812384 0.805964 0.030 Uiso 1 1 calc R . . . .
C11 C 0.3922(6) 0.6952(3) 0.6121(3) 0.0159(8) Uani 1 1 d . . . . .
C12 C 0.5135(6) 0.7791(3) 0.6872(3) 0.0220(9) Uani 1 1 d . . . . .
H12 H 0.553364 0.850882 0.689857 0.026 Uiso 1 1 calc R . . . .
C16 C 0.3259(6) 0.5877(3) 0.6097(3) 0.0162(8) Uani 1 1 d . . . . .
C10 C 0.3426(6) 0.7221(3) 0.5386(3) 0.0171(9) Uani 1 1 d . . . . .
H10 H 0.379045 0.795551 0.545334 0.021 Uiso 1 1 calc R . . . .
C9 C 0.1384(6) 0.6012(3) 0.3168(3) 0.0160(8) Uani 1 1 d . . . . .
C17 C 0.3909(7) 0.4268(4) 0.7384(3) 0.0272(10) Uani 1 1 d . . . . .
H17A H 0.337186 0.349069 0.722684 0.041 Uiso 1 1 calc GR . . . .
H17B H 0.342248 0.466011 0.791038 0.041 Uiso 1 1 calc GR . . . .
H17C H 0.533624 0.445695 0.748338 0.041 Uiso 1 1 calc GR . . . .
C7 C -0.0839(6) 0.2661(3) 0.0431(3) 0.0178(9) Uani 1 1 d . . . . .
C6 C -0.0919(6) 0.2397(3) 0.1181(3) 0.0203(9) Uani 1 1 d . . . . .
C5 C -0.1639(8) 0.1280(4) 0.1063(3) 0.0378(13) Uani 1 1 d . . . . .
H5 H -0.173870 0.109716 0.155405 0.045 Uiso 1 1 calc R . . . .
C4 C -0.2193(9) 0.0464(4) 0.0247(3) 0.0485(16) Uani 1 1 d . . . . .
H4 H -0.266742 -0.026531 0.018676 0.058 Uiso 1 1 calc R . . . .
C3 C -0.2049(8) 0.0723(4) -0.0504(3) 0.0354(12) Uani 1 1 d . . . . .
H3A H -0.240239 0.016492 -0.106095 0.042 Uiso 1 1 calc R . . . .
C2 C -0.1390(6) 0.1791(3) -0.0414(3) 0.0204(9) Uani 1 1 d . . . . .
C1 C -0.1654(7) 0.1339(4) -0.1969(3) 0.0308(11) Uani 1 1 d . . . . .
H1A H -0.141891 0.169336 -0.237878 0.046 Uiso 1 1 calc GR . . . .
H1B H -0.303529 0.094066 -0.205937 0.046 Uiso 1 1 calc GR . . . .
H1C H -0.085008 0.083850 -0.205602 0.046 Uiso 1 1 calc GR . . . .
C8 C -0.0282(6) 0.3209(3) 0.2062(3) 0.0190(9) Uani 1 1 d . . . . .
H8 H -0.033619 0.296610 0.252262 0.023 Uiso 1 1 calc R . . . .
C22 C 0.6411(7) 0.8334(4) 0.1331(3) 0.0363(12) Uani 1 1 d . . . . .
H22A H 0.634943 0.851491 0.194775 0.054 Uiso 1 1 calc GR . . . .
H22B H 0.583674 0.880123 0.114360 0.054 Uiso 1 1 calc GR . . . .
H22C H 0.777581 0.844200 0.122501 0.054 Uiso 1 1 calc GR . . . .
C23 C 0.5426(7) 0.6737(4) -0.0090(3) 0.0299(11) Uani 1 1 d . . . . .
H23A H 0.465321 0.702896 -0.038667 0.045 Uiso 1 1 calc GR . . . .
H23B H 0.490973 0.595025 -0.031078 0.045 Uiso 1 1 calc GR . . . .
H23C H 0.678844 0.692729 -0.019094 0.045 Uiso 1 1 calc GR . . . .
C20 C -0.0302(9) 0.1026(4) 0.3477(4) 0.0489(15) Uani 1 1 d . . . . .
H20A H -0.106311 0.136931 0.322634 0.073 Uiso 1 1 calc GR . . . .
H20B H -0.118665 0.043104 0.357809 0.073 Uiso 1 1 calc GR . . . .
H20C H 0.058971 0.074698 0.307935 0.073 Uiso 1 1 calc GR . . . .
C18 C 0.1377(6) 0.2882(3) 0.4455(3) 0.0207(9) Uani 1 1 d . . . . .
H18 H 0.213443 0.336327 0.498921 0.025 Uiso 1 1 calc R . . . .
C19 C 0.1404(9) 0.1428(4) 0.4964(4) 0.0450(14) Uani 1 1 d . . . . .
H19A H 0.023258 0.112547 0.517829 0.068 Uiso 1 1 calc GR . . . .
H19B H 0.228683 0.202745 0.544259 0.068 Uiso 1 1 calc GR . . . .
H19C H 0.206451 0.086842 0.470241 0.068 Uiso 1 1 calc GR . . . .
C21 C 0.4125(6) 0.6625(3) 0.1230(3) 0.0197(9) Uani 1 1 d . . . . .
H21 H 0.409094 0.697149 0.182907 0.024 Uiso 1 1 calc R . . . .
O9 O 0.4477(5) 0.1435(3) 0.6529(2) 0.0402(9) Uani 1 1 d . . . . .
O11 O 0.5131(5) -0.0104(2) 0.6337(2) 0.0388(9) Uani 1 1 d . . . . .
O10 O 0.6831(5) 0.0994(2) 0.5777(2) 0.0337(8) Uani 1 1 d . . . . .
N7 N 0.5450(6) 0.0762(3) 0.6207(2) 0.0263(9) Uani 1 1 d . . . . .
H8A H -0.187(8) 0.520(4) 0.040(3) 0.031(15) Uiso 1 1 d . . . . .
H8B H -0.064(8) 0.622(5) 0.077(4) 0.047(17) Uiso 1 1 d . . . . .

loop_
_atom_site_aniso_label
_atom_site_aniso_U_11
_atom_site_aniso_U_22
_atom_site_aniso_U_33
_atom_site_aniso_U_23
_atom_site_aniso_U_13
_atom_site_aniso_U_12
Cu1 0.0279(3) 0.0171(3) 0.0117(3) 0.0066(2) 0.0011(2) 0.0075(2)
Cu2 0.0189(3) 0.0130(3) 0.0119(3) 0.0062(2) 0.0003(2) 0.0032(2)
O1 0.0381(18) 0.0245(16) 0.0123(15) 0.0039(13) -0.0001(13) 0.0125(14)
O2 0.0366(17) 0.0167(15) 0.0155(15) 0.0078(12) 0.0018(13) 0.0083(13)
O3 0.0298(16) 0.0146(14) 0.0121(14) 0.0065(12) -0.0008(12) 0.0049(12)
O6 0.0256(15) 0.0130(14) 0.0135(14) 0.0065(12) 0.0004(12) 0.0030(12)
O5 0.0325(17) 0.0248(16) 0.0194(15) 0.0150(13) -0.0024(13) 0.0070(14)
O8 0.0236(16) 0.0199(17) 0.0178(17) 0.0097(15) -0.0004(14) 0.0053(14)
O4 0.0244(15) 0.0139(14) 0.0147(14) 0.0065(12) -0.0031(12) 0.0010(12)
O7 0.0211(15) 0.0235(17) 0.0195(15) 0.0089(13) 0.0017(13) 0.0069(13)
N4 0.0198(17) 0.0154(17) 0.0140(17) 0.0100(14) 0.0022(14) 0.0064(14)
N3 0.033(2) 0.0137(17) 0.0143(17) 0.0083(15) 0.0016(15) 0.0069(15)
N6 0.0169(17) 0.026(2) 0.0239(19) 0.0124(16) 0.0004(15) 0.0056(16)
N2 0.0161(17) 0.0122(17) 0.0113(16) 0.0010(14) -0.0007(14) 0.0028(14)
N1 0.0133(16) 0.0135(17) 0.0097(16) 0.0023(13) 0.0000(13) 0.0026(14)
N5 0.039(2) 0.018(2) 0.036(2) 0.0150(18) 0.0158(19) 0.0126(18)
C15 0.016(2) 0.023(2) 0.019(2) 0.0104(18) 0.0026(17) 0.0088(18)
C14 0.019(2) 0.030(2) 0.017(2) 0.0113(19) -0.0006(18) 0.0091(19)
C13 0.025(2) 0.026(2) 0.017(2) 0.0018(19) -0.0060(18) 0.0026(19)
C11 0.0146(19) 0.019(2) 0.015(2) 0.0067(17) 0.0016(16) 0.0061(17)
C12 0.023(2) 0.020(2) 0.021(2) 0.0064(18) 0.0016(19) 0.0047(18)
C16 0.017(2) 0.020(2) 0.015(2) 0.0072(17) 0.0057(17) 0.0081(17)
C10 0.020(2) 0.015(2) 0.019(2) 0.0086(18) 0.0051(18) 0.0064(17)
C9 0.015(2) 0.018(2) 0.017(2) 0.0075(17) 0.0054(17) 0.0056(17)
C17 0.028(2) 0.042(3) 0.028(2) 0.028(2) 0.005(2) 0.014(2)
C7 0.0129(19) 0.018(2) 0.021(2) 0.0053(18) -0.0021(17) 0.0063(17)
C6 0.020(2) 0.017(2) 0.021(2) 0.0067(18) -0.0017(18) 0.0015(17)
C5 0.065(4) 0.023(3) 0.020(2) 0.010(2) -0.004(2) 0.002(2)
C4 0.086(4) 0.017(3) 0.028(3) 0.006(2) -0.006(3) -0.004(3)
C3 0.055(3) 0.019(2) 0.021(2) 0.001(2) -0.006(2) 0.002(2)
C2 0.021(2) 0.023(2) 0.016(2) 0.0054(18) -0.0022(17) 0.0085(18)
C1 0.046(3) 0.029(3) 0.014(2) 0.0015(19) -0.003(2) 0.015(2)
C8 0.021(2) 0.023(2) 0.016(2) 0.0122(18) 0.0031(17) 0.0039(18)
C22 0.030(3) 0.034(3) 0.042(3) 0.017(2) 0.010(2) 0.003(2)
C23 0.023(2) 0.043(3) 0.028(3) 0.018(2) 0.009(2) 0.011(2)
C20 0.056(4) 0.020(3) 0.061(4) 0.006(3) 0.015(3) 0.006(3)
C18 0.022(2) 0.020(2) 0.021(2) 0.0060(18) 0.0067(18) 0.0089(18)
C19 0.061(4) 0.037(3) 0.062(4) 0.038(3) 0.023(3) 0.028(3)
C21 0.019(2) 0.028(2) 0.020(2) 0.0138(19) 0.0029(18) 0.0134(19)
O9 0.045(2) 0.042(2) 0.041(2) 0.0172(17) 0.0093(17) 0.0214(18)
O11 0.058(2) 0.0194(17) 0.0346(19) 0.0177(15) -0.0080(17) -0.0067(16)
O10 0.0405(19) 0.0225(17) 0.041(2) 0.0158(15) 0.0136(17) 0.0074(15)
N7 0.033(2) 0.023(2) 0.0180(19) 0.0076(16) -0.0081(17) -0.0006(17)

loop_
_atom_type_symbol
_atom_type_description
_atom_type_scat_dispersion_real
_atom_type_scat_dispersion_imag
_atom_type_scat_source
C C 0.0033 0.0016 'International Tables Vol C Tables 4.2.6.8 and 6.1.1.4'
H H 0.0000 0.0000 'International Tables Vol C Tables 4.2.6.8 and 6.1.1.4'
Cu Cu 0.3201 1.2651 'International Tables Vol C Tables 4.2.6.8 and 6.1.1.4'
N N 0.0061 0.0033 'International Tables Vol C Tables 4.2.6.8 and 6.1.1.4'
O O 0.0106 0.0060 'International Tables Vol C Tables 4.2.6.8 and 6.1.1.4'

loop_
_geom_angle_atom_site_label_1
_geom_angle_atom_site_label_2
_geom_angle_atom_site_label_3
_geom_angle
_geom_angle_site_symmetry_1
_geom_angle_site_symmetry_3
_geom_angle_publ_flag
O2 Cu1 O3 174.53(12) . . ?
O2 Cu1 O8 91.67(13) . . ?
O2 Cu1 O7 88.94(11) . . ?
O2 Cu1 N1 93.55(12) . . ?
O3 Cu1 O8 93.76(13) . . ?
O3 Cu1 O7 90.63(11) . . ?
O8 Cu1 O7 87.83(11) . . ?
N1 Cu1 O3 82.26(12) . . ?
N1 Cu1 O8 146.57(12) . . ?
N1 Cu1 O7 125.24(12) . . ?
O4 Cu2 O6 88.80(11) . . ?
O4 Cu2 N4 89.60(12) . . ?
O4 Cu2 N2 170.56(12) . . ?
N4 Cu2 O6 171.34(13) . . ?
N4 Cu2 N2 81.54(13) . . ?
N2 Cu2 O6 100.45(12) . . ?
C2 O1 C1 117.5(3) . . ?
C7 O2 Cu1 126.5(3) . . ?
C9 O3 Cu1 109.9(2) . . ?
C18 O6 Cu2 120.5(3) . . ?
C15 O5 C17 116.8(3) . . ?
Cu1 O8 H8A 110(4) . . ?
Cu1 O8 H8B 118(4) . . ?
H8A O8 H8B 110(5) . . ?
C16 O4 Cu2 127.3(2) . . ?
C21 O7 Cu1 121.1(2) . . ?
N3 N4 Cu2 112.0(2) . . ?
C10 N4 Cu2 129.2(3) . . ?
C10 N4 N3 118.8(3) . . ?
N4 N3 H3 121.1 . . ?
C9 N3 N4 116.1(3) . . ?
C9 N3 H3 120.8 . . ?
C22 N6 C23 117.4(3) . . ?
C21 N6 C22 120.9(4) . . ?
C21 N6 C23 121.5(4) . . ?
N1 N2 Cu2 137.9(2) . . ?
C9 N2 Cu2 112.8(2) . . ?
C9 N2 N1 109.3(3) . . ?
N2 N1 Cu1 113.5(2) . . ?
C8 N1 Cu1 126.5(3) . . ?
C8 N1 N2 119.9(3) . . ?
C20 N5 C19 118.2(4) . . ?
C18 N5 C20 121.3(4) . . ?
C18 N5 C19 120.5(4) . . ?
O5 C15 C14 126.4(4) . . ?
O5 C15 C16 113.2(3) . . ?
C14 C15 C16 120.4(4) . . ?
C15 C14 H14 119.8 . . ?
C15 C14 C13 120.4(4) . . ?
C13 C14 H14 119.8 . . ?
C14 C13 H13 119.9 . . ?
C12 C13 C14 120.2(4) . . ?
C12 C13 H13 119.9 . . ?
C12 C11 C10 118.8(4) . . ?
C16 C11 C12 119.6(4) . . ?
C16 C11 C10 121.7(4) . . ?
C13 C12 C11 120.7(4) . . ?
C13 C12 H12 119.6 . . ?
C11 C12 H12 119.6 . . ?
O4 C16 C15 117.3(3) . . ?
O4 C16 C11 124.1(4) . . ?
C11 C16 C15 118.6(4) . . ?
N4 C10 C11 123.1(4) . . ?
N4 C10 H10 118.5 . . ?
C11 C10 H10 118.5 . . ?
O3 C9 N3 118.5(3) . . ?
O3 C9 N2 124.8(4) . . ?
N2 C9 N3 116.7(3) . . ?
O5 C17 H17A 109.5 . . ?
O5 C17 H17B 109.5 . . ?
O5 C17 H17C 109.5 . . ?
H17A C17 H17B 109.5 . . ?
H17A C17 H17C 109.5 . . ?
H17B C17 H17C 109.5 . . ?
O2 C7 C6 125.0(4) . . ?
O2 C7 C2 116.2(4) . . ?
C6 C7 C2 118.8(4) . . ?
C7 C6 C5 118.4(4) . . ?
C7 C6 C8 123.3(4) . . ?
C5 C6 C8 118.4(4) . . ?
C6 C5 H5 119.2 . . ?
C4 C5 C6 121.6(4) . . ?
C4 C5 H5 119.2 . . ?
C5 C4 H4 120.0 . . ?
C5 C4 C3 120.1(5) . . ?
C3 C4 H4 120.0 . . ?
C4 C3 H3A 120.1 . . ?
C2 C3 C4 119.8(4) . . ?
C2 C3 H3A 120.1 . . ?
O1 C2 C7 113.2(4) . . ?
C3 C2 O1 125.6(4) . . ?
C3 C2 C7 121.3(4) . . ?
O1 C1 H1A 109.5 . . ?
O1 C1 H1B 109.5 . . ?
O1 C1 H1C 109.5 . . ?
H1A C1 H1B 109.5 . . ?
H1A C1 H1C 109.5 . . ?
H1B C1 H1C 109.5 . . ?
N1 C8 C6 123.8(4) . . ?
N1 C8 H8 118.1 . . ?
C6 C8 H8 118.1 . . ?
N6 C22 H22A 109.5 . . ?
N6 C22 H22B 109.5 . . ?
N6 C22 H22C 109.5 . . ?
H22A C22 H22B 109.5 . . ?
H22A C22 H22C 109.5 . . ?
H22B C22 H22C 109.5 . . ?
N6 C23 H23A 109.5 . . ?
N6 C23 H23B 109.5 . . ?
N6 C23 H23C 109.5 . . ?
H23A C23 H23B 109.5 . . ?
H23A C23 H23C 109.5 . . ?
H23B C23 H23C 109.5 . . ?
N5 C20 H20A 109.5 . . ?
N5 C20 H20B 109.5 . . ?
N5 C20 H20C 109.5 . . ?
H20A C20 H20B 109.5 . . ?
H20A C20 H20C 109.5 . . ?
H20B C20 H20C 109.5 . . ?
O6 C18 N5 123.7(4) . . ?
O6 C18 H18 118.2 . . ?
N5 C18 H18 118.2 . . ?
N5 C19 H19A 109.5 . . ?
N5 C19 H19B 109.5 . . ?
N5 C19 H19C 109.5 . . ?
H19A C19 H19B 109.5 . . ?
H19A C19 H19C 109.5 . . ?
H19B C19 H19C 109.5 . . ?
O7 C21 N6 125.2(4) . . ?
O7 C21 H21 117.4 . . ?
N6 C21 H21 117.4 . . ?
O9 N7 O10 119.1(4) . . ?
O11 N7 O9 120.9(4) . . ?
O11 N7 O10 119.9(4) . . ?

loop_
_geom_bond_atom_site_label_1
_geom_bond_atom_site_label_2
_geom_bond_distance
_geom_bond_site_symmetry_2
_geom_bond_publ_flag
Cu1 O2 1.878(3) . ?
Cu1 O3 1.938(3) . ?
Cu1 O8 2.022(3) . ?
Cu1 O7 2.308(3) . ?
Cu1 N1 1.938(3) . ?
Cu2 O6 1.972(3) . ?
Cu2 O4 1.893(3) . ?
Cu2 N4 1.956(3) . ?
Cu2 N2 1.969(3) . ?
O1 C2 1.375(5) . ?
O1 C1 1.432(5) . ?
O2 C7 1.317(5) . ?
O3 C9 1.280(5) . ?
O6 C18 1.263(5) . ?
O5 C15 1.373(5) . ?
O5 C17 1.429(5) . ?
O8 H8A 0.80(5) . ?
O8 H8B 0.84(6) . ?
O4 C16 1.332(5) . ?
O7 C21 1.245(5) . ?
N4 N3 1.377(4) . ?
N4 C10 1.302(5) . ?
N3 H3 0.7843 . ?
N3 C9 1.353(5) . ?
N6 C22 1.449(6) . ?
N6 C23 1.450(5) . ?
N6 C21 1.329(5) . ?
N2 N1 1.394(4) . ?
N2 C9 1.343(5) . ?
N1 C8 1.286(5) . ?
N5 C20 1.449(7) . ?
N5 C18 1.311(5) . ?
N5 C19 1.469(6) . ?
C15 C14 1.376(6) . ?
C15 C16 1.423(5) . ?
C14 H14 0.9300 . ?
C14 C13 1.395(6) . ?
C13 H13 0.9300 . ?
C13 C12 1.370(6) . ?
C11 C12 1.408(6) . ?
C11 C16 1.405(5) . ?
C11 C10 1.445(5) . ?
C12 H12 0.9300 . ?
C10 H10 0.9300 . ?
C17 H17A 0.9600 . ?
C17 H17B 0.9600 . ?
C17 H17C 0.9600 . ?
C7 C6 1.406(6) . ?
C7 C2 1.424(6) . ?
C6 C5 1.412(6) . ?
C6 C8 1.441(6) . ?
C5 H5 0.9300 . ?
C5 C4 1.364(7) . ?
C4 H4 0.9300 . ?
C4 C3 1.406(7) . ?
C3 H3A 0.9300 . ?
C3 C2 1.359(6) . ?
C1 H1A 0.9600 . ?
C1 H1B 0.9600 . ?
C1 H1C 0.9600 . ?
C8 H8 0.9300 . ?
C22 H22A 0.9600 . ?
C22 H22B 0.9600 . ?
C22 H22C 0.9600 . ?
C23 H23A 0.9600 . ?
C23 H23B 0.9600 . ?
C23 H23C 0.9600 . ?
C20 H20A 0.9600 . ?
C20 H20B 0.9600 . ?
C20 H20C 0.9600 . ?
C18 H18 0.9300 . ?
C19 H19A 0.9600 . ?
C19 H19B 0.9600 . ?
C19 H19C 0.9600 . ?
C21 H21 0.9300 . ?
O9 N7 1.247(5) . ?
O11 N7 1.240(4) . ?
O10 N7 1.260(5) . ?

loop_
_geom_torsion_atom_site_label_1
_geom_torsion_atom_site_label_2
_geom_torsion_atom_site_label_3
_geom_torsion_atom_site_label_4
_geom_torsion
_geom_torsion_site_symmetry_1
_geom_torsion_site_symmetry_2
_geom_torsion_site_symmetry_3
_geom_torsion_site_symmetry_4
_geom_torsion_publ_flag
Cu1 O2 C7 C6 -5.7(6) . . . . ?
Cu1 O2 C7 C2 174.5(3) . . . . ?
Cu1 O3 C9 N3 175.2(3) . . . . ?
Cu1 O3 C9 N2 -4.7(5) . . . . ?
Cu1 O7 C21 N6 -158.4(3) . . . . ?
Cu1 N1 C8 C6 7.9(6) . . . . ?
Cu2 O6 C18 N5 171.7(3) . . . . ?
Cu2 O4 C16 C15 -154.9(3) . . . . ?
Cu2 O4 C16 C11 26.6(5) . . . . ?
Cu2 N4 N3 C9 -9.8(4) . . . . ?
Cu2 N4 C10 C11 0.5(6) . . . . ?
Cu2 N2 N1 Cu1 -179.0(2) . . . . ?
Cu2 N2 N1 C8 5.5(5) . . . . ?
Cu2 N2 C9 O3 -177.3(3) . . . . ?
Cu2 N2 C9 N3 2.8(4) . . . . ?
O2 C7 C6 C5 177.1(4) . . . . ?
O2 C7 C6 C8 -3.6(6) . . . . ?
O2 C7 C2 O1 3.1(5) . . . . ?
O2 C7 C2 C3 -178.0(4) . . . . ?
O6 Cu2 O4 C16 147.1(3) . . . . ?
O5 C15 C14 C13 179.3(4) . . . . ?
O5 C15 C16 O4 5.2(5) . . . . ?
O5 C15 C16 C11 -176.3(3) . . . . ?
O8 Cu1 O2 C7 -135.6(3) . . . . ?
O7 Cu1 O2 C7 136.6(3) . . . . ?
N4 Cu2 O4 C16 -24.4(3) . . . . ?
N4 N3 C9 O3 -175.2(3) . . . . ?
N4 N3 C9 N2 4.7(5) . . . . ?
N3 N4 C10 C11 -180.0(3) . . . . ?
N2 N1 C8 C6 -177.3(3) . . . . ?
N1 Cu1 O2 C7 11.4(3) . . . . ?
N1 N2 C9 O3 1.3(5) . . . . ?
N1 N2 C9 N3 -178.6(3) . . . . ?
C15 C14 C13 C12 -1.4(6) . . . . ?
C14 C15 C16 O4 -174.6(3) . . . . ?
C14 C15 C16 C11 3.9(6) . . . . ?
C14 C13 C12 C11 0.6(6) . . . . ?
C12 C11 C16 O4 173.8(3) . . . . ?
C12 C11 C16 C15 -4.6(5) . . . . ?
C12 C11 C10 N4 172.6(4) . . . . ?
C16 C15 C14 C13 -0.9(6) . . . . ?
C16 C11 C12 C13 2.4(6) . . . . ?
C16 C11 C10 N4 -6.1(6) . . . . ?
C10 N4 N3 C9 170.6(3) . . . . ?
C10 C11 C12 C13 -176.3(4) . . . . ?
C10 C11 C16 O4 -7.6(6) . . . . ?
C10 C11 C16 C15 174.0(3) . . . . ?
C9 N2 N1 Cu1 2.9(3) . . . . ?
C9 N2 N1 C8 -172.6(3) . . . . ?
C17 O5 C15 C14 1.2(6) . . . . ?
C17 O5 C15 C16 -178.6(3) . . . . ?
C7 C6 C5 C4 2.0(8) . . . . ?
C7 C6 C8 N1 2.3(6) . . . . ?
C6 C7 C2 O1 -176.7(3) . . . . ?
C6 C7 C2 C3 2.2(6) . . . . ?
C6 C5 C4 C3 0.2(9) . . . . ?
C5 C6 C8 N1 -178.4(4) . . . . ?
C5 C4 C3 C2 -1.2(9) . . . . ?
C4 C3 C2 O1 178.7(5) . . . . ?
C4 C3 C2 C7 0.0(8) . . . . ?
C2 C7 C6 C5 -3.1(6) . . . . ?
C2 C7 C6 C8 176.2(4) . . . . ?
C1 O1 C2 C7 179.8(3) . . . . ?
C1 O1 C2 C3 1.0(6) . . . . ?
C8 C6 C5 C4 -177.4(5) . . . . ?
C22 N6 C21 O7 176.3(4) . . . . ?
C23 N6 C21 O7 1.8(6) . . . . ?
C20 N5 C18 O6 1.5(6) . . . . ?
C19 N5 C18 O6 -179.6(4) . . . . ?
